data_7128279
loop_
_publ_author_name
'Deng, Yongming'
'Zhang, Jason'
'Bankhead, Bradley'
'Markham, Jonathan P.'
'Zeller, Matthias'

_publ_section_title
;
 Photoinduced oxidative cyclopropanation of ene-ynamides: synthesis of
 3-aza[<i>n</i>.1.0]bicycles <i>via</i> vinyl radicals.
;
_journal_issue 43
_journal_name_full 'Chemical communications (Cambridge, England)'
_journal_page_first 5254
_journal_page_last 5257
_journal_paper_doi 10.1039/d1cc02016a
_journal_volume 57
_journal_year 2021
_chemical_formula_sum 'C18 H16 Cl N O3 S'
_chemical_formula_weight 361.83
_space_group_crystal_system monoclinic
_space_group_IT_number 14
_space_group_name_Hall '-P 2yn'
_space_group_name_H-M_alt 'P 1 21/n 1'
_atom_sites_solution_hydrogens geom
_atom_sites_solution_primary direct
_atom_sites_solution_secondary difmap
_audit_block_doi 10.5517/ccdc.csd.cc278ts4
_audit_creation_method SHELXL-2018/3
_audit_update_record
;
2021-02-20 deposited with the CCDC.	2021-05-05 downloaded from the CCDC.
;
_cell_angle_alpha 90
_cell_angle_beta 101.7890(6)
_cell_angle_gamma 90
_cell_formula_units_Z 4
_cell_length_a 8.07070(10)
_cell_length_b 18.5864(3)
_cell_length_c 11.3791(2)
_cell_measurement_reflns_used 8472
_cell_measurement_temperature 150(2)
_cell_measurement_theta_max 79.8273
_cell_measurement_theta_min 4.6279
_cell_volume 1670.92(5)
_computing_cell_refinement 'SAINT V8.40A (Bruker, 2019)'
_computing_data_collection 'Apex3 v2019.1-0 (Bruker, 2019)'
_computing_data_reduction 'SAINT V8.40A (Bruker, 2019)'
_computing_structure_refinement
;  
SHELXL-2018/3 (Sheldrick, 2015, 2018), 
SHELXLE Rev1149 (H\"ubschle et al., 2011)
;
_computing_structure_solution 'SHELXS-97 (Sheldrick, 2008)'
_diffrn_ambient_temperature 150(2)
_diffrn_detector_area_resol_mean 7.4074
_diffrn_measured_fraction_theta_full 0.992
_diffrn_measured_fraction_theta_max 0.945
_diffrn_measurement_device_type
;
Bruker AXS D8 Quest diffractometer with PhotonIII_C14 charge-integrating and 
photon counting pixel array detector
;
_diffrn_measurement_method 'omega and phi scans'
_diffrn_radiation_monochromator 'laterally graded multilayer (Goebel) mirror'
_diffrn_radiation_type CuK\a
_diffrn_radiation_wavelength 1.54178
_diffrn_reflns_av_R_equivalents 0.0252
_diffrn_reflns_av_unetI/netI 0.0209
_diffrn_reflns_Laue_measured_fraction_full 0.992
_diffrn_reflns_Laue_measured_fraction_max 0.945
_diffrn_reflns_limit_h_max 9
_diffrn_reflns_limit_h_min -10
_diffrn_reflns_limit_k_max 21
_diffrn_reflns_limit_k_min -22
_diffrn_reflns_limit_l_max 13
_diffrn_reflns_limit_l_min -13
_diffrn_reflns_number 11442
_diffrn_reflns_point_group_measured_fraction_full 0.992
_diffrn_reflns_point_group_measured_fraction_max 0.945
_diffrn_reflns_theta_full 67.679
_diffrn_reflns_theta_max 79.819
_diffrn_reflns_theta_min 4.628
_diffrn_source 'I-mu-S microsource X-ray tube'
_diffrn_source_current '1.0 mA'
_diffrn_source_voltage '50 kV'
_exptl_absorpt_coefficient_mu 3.333
_exptl_absorpt_correction_T_max 0.7543
_exptl_absorpt_correction_T_min 0.6506
_exptl_absorpt_correction_type multi-scan
_exptl_absorpt_process_details
;
 SADABS 2016/2: Krause, L., Herbst-Irmer, R., Sheldrick G.M. & Stalke D.,
 J. Appl. Cryst. 48 (2015) 3-10
;
_exptl_crystal_colour colourless
_exptl_crystal_density_diffrn 1.438
_exptl_crystal_description block
_exptl_crystal_F_000 752
_exptl_crystal_size_max 0.160
_exptl_crystal_size_mid 0.140
_exptl_crystal_size_min 0.130
_refine_diff_density_max 0.359
_refine_diff_density_min -0.341
_refine_diff_density_rms 0.047
_refine_ls_extinction_coef 0.0020(3)
_refine_ls_extinction_expression Fc^*^=kFc[1+0.001xFc^2^\l^3^/sin(2\q)]^-1/4^
_refine_ls_extinction_method 'SHELXL-2018/3 (Sheldrick 2018)'
_refine_ls_goodness_of_fit_ref 1.043
_refine_ls_hydrogen_treatment constr
_refine_ls_matrix_type full
_refine_ls_number_parameters 219
_refine_ls_number_reflns 3446
_refine_ls_number_restraints 0
_refine_ls_restrained_S_all 1.043
_refine_ls_R_factor_all 0.0320
_refine_ls_R_factor_gt 0.0307
_refine_ls_shift/su_max 0.001
_refine_ls_shift/su_mean 0.000
_refine_ls_structure_factor_coef Fsqd
_refine_ls_weighting_details 'w=1/[\s^2^(Fo^2^)+(0.0356P)^2^+1.1140P] where P=(Fo^2^+2Fc^2^)/3'
_refine_ls_weighting_scheme calc
_refine_ls_wR_factor_gt 0.0792
_refine_ls_wR_factor_ref 0.0801
_reflns_Friedel_coverage 0.000
_reflns_number_gt 3311
_reflns_number_total 3446
_reflns_threshold_expression 'I > 2\s(I)'
_cod_data_source_file d1cc02016a2.cif
_cod_data_source_block YMD_56B_0m
_cod_depositor_comments 'Adding full bibliography for 7128279--7128281.cif.'
_cod_original_sg_symbol_H-M 'P 21/n'
_cod_database_code 7128279
_shelx_shelxl_version_number 2018/3
_shelx_space_group_comment
;
The symmetry employed for this shelxl refinement is uniquely defined
by the following loop, which should always be used as a source of
symmetry information in preference to the above space-group names.
They are only intended as comments.
;
_shelx_estimated_absorpt_t_min 0.618
_shelx_estimated_absorpt_t_max 0.671

loop_
_space_group_symop_operation_xyz
'x, y, z'
'-x+1/2, y+1/2, -z+1/2'
'-x, -y, -z'
'x-1/2, -y-1/2, z-1/2'

loop_
_atom_site_label
_atom_site_type_symbol
_atom_site_fract_x
_atom_site_fract_y
_atom_site_fract_z
_atom_site_U_iso_or_equiv
_atom_site_adp_type
_atom_site_occupancy
_atom_site_site_symmetry_order
_atom_site_calc_flag
_atom_site_refinement_flags_posn
_atom_site_refinement_flags_adp
_atom_site_refinement_flags_occupancy
_atom_site_disorder_assembly
_atom_site_disorder_group
Cl1 Cl 0.36050(5) 0.14334(2) 0.91653(3) 0.02523(11) Uani 1 1 d . . . . .
S1 S 0.67472(4) 0.04972(2) 0.67733(3) 0.01904(11) Uani 1 1 d . . . . .
O1 O 0.52082(13) 0.19827(6) 0.66714(10) 0.0247(2) Uani 1 1 d . . . . .
O2 O 0.76191(13) 0.09257(7) 0.60542(10) 0.0267(3) Uani 1 1 d . . . . .
O3 O 0.66724(14) -0.02684(6) 0.66262(10) 0.0261(2) Uani 1 1 d . . . . .
N1 N 0.47299(15) 0.07542(7) 0.64905(11) 0.0189(3) Uani 1 1 d . . . . .
C1 C 0.42517(18) 0.14765(8) 0.65685(12) 0.0188(3) Uani 1 1 d . . . . .
C2 C 0.23790(18) 0.14889(8) 0.65020(13) 0.0191(3) Uani 1 1 d . . . . .
C3 C 0.18206(19) 0.07091(8) 0.64513(14) 0.0222(3) Uani 1 1 d . . . . .
H3 H 0.089741 0.056824 0.687300 0.027 Uiso 1 1 calc R U . . .
C4 C 0.33757(18) 0.02374(8) 0.66007(14) 0.0219(3) Uani 1 1 d . . . . .
H4A H 0.360997 -0.000067 0.739575 0.026 Uiso 1 1 calc R U . . .
H4B H 0.324588 -0.013442 0.596541 0.026 Uiso 1 1 calc R U . . .
C5 C 0.1378(2) 0.11646(9) 0.53492(14) 0.0260(3) Uani 1 1 d . . . . .
H5A H 0.018212 0.131397 0.508439 0.031 Uiso 1 1 calc R U . . .
H5B H 0.198373 0.107137 0.469087 0.031 Uiso 1 1 calc R U . . .
C6 C 0.17279(18) 0.20661(8) 0.71938(13) 0.0192(3) Uani 1 1 d . . . . .
C7 C 0.22479(18) 0.21018(8) 0.84383(13) 0.0195(3) Uani 1 1 d . . . . .
C8 C 0.17132(19) 0.26408(8) 0.91167(14) 0.0234(3) Uani 1 1 d . . . . .
H8 H 0.210474 0.265674 0.996239 0.028 Uiso 1 1 calc R U . . .
C9 C 0.0596(2) 0.31563(9) 0.85372(15) 0.0275(3) Uani 1 1 d . . . . .
H9 H 0.021077 0.352847 0.898741 0.033 Uiso 1 1 calc R U . . .
C10 C 0.0041(2) 0.31296(9) 0.73046(16) 0.0302(4) Uani 1 1 d . . . . .
H10 H -0.073634 0.347993 0.691172 0.036 Uiso 1 1 calc R U . . .
C11 C 0.0617(2) 0.25906(9) 0.66376(14) 0.0259(3) Uani 1 1 d . . . . .
H11 H 0.024407 0.258223 0.578994 0.031 Uiso 1 1 calc R U . . .
C12 C 0.75176(18) 0.06963(8) 0.82952(13) 0.0193(3) Uani 1 1 d . . . . .
C13 C 0.81482(19) 0.13785(8) 0.86390(14) 0.0234(3) Uani 1 1 d . . . . .
H13 H 0.818977 0.173818 0.805268 0.028 Uiso 1 1 calc R U . . .
C14 C 0.8713(2) 0.15252(9) 0.98463(14) 0.0250(3) Uani 1 1 d . . . . .
H14 H 0.912794 0.199241 1.008499 0.030 Uiso 1 1 calc R U . . .
C15 C 0.86873(19) 0.10009(9) 1.07217(14) 0.0230(3) Uani 1 1 d . . . . .
C16 C 0.8059(2) 0.03236(9) 1.03533(14) 0.0279(3) Uani 1 1 d . . . . .
H16 H 0.803766 -0.003927 1.093799 0.034 Uiso 1 1 calc R U . . .
C17 C 0.7462(2) 0.01663(8) 0.91499(14) 0.0256(3) Uani 1 1 d . . . . .
H17 H 0.702020 -0.029708 0.891218 0.031 Uiso 1 1 calc R U . . .
C18 C 0.9360(2) 0.11650(9) 1.20302(14) 0.0300(4) Uani 1 1 d . . . . .
H18A H 0.979703 0.165844 1.211229 0.045 Uiso 1 1 calc R U . . .
H18B H 1.027456 0.082835 1.235367 0.045 Uiso 1 1 calc R U . . .
H18C H 0.844720 0.111498 1.247493 0.045 Uiso 1 1 calc R U . . .

loop_
_atom_site_aniso_label
_atom_site_aniso_U_11
_atom_site_aniso_U_22
_atom_site_aniso_U_33
_atom_site_aniso_U_23
_atom_site_aniso_U_13
_atom_site_aniso_U_12
Cl1 0.0313(2) 0.0241(2) 0.01795(18) 0.00005(12) -0.00063(14) 0.00423(14)
S1 0.01597(17) 0.0246(2) 0.01707(18) -0.00137(12) 0.00453(13) 0.00357(12)
O1 0.0233(5) 0.0219(5) 0.0300(6) 0.0036(4) 0.0080(4) -0.0008(4)
O2 0.0204(5) 0.0400(7) 0.0217(5) 0.0027(5) 0.0092(4) 0.0015(5)
O3 0.0254(6) 0.0261(6) 0.0259(6) -0.0058(4) 0.0032(4) 0.0072(4)
N1 0.0157(6) 0.0204(6) 0.0206(6) -0.0007(5) 0.0042(5) 0.0014(5)
C1 0.0190(7) 0.0230(7) 0.0147(6) 0.0026(5) 0.0041(5) 0.0031(5)
C2 0.0181(7) 0.0235(7) 0.0154(6) -0.0014(5) 0.0029(5) 0.0024(5)
C3 0.0181(7) 0.0245(8) 0.0241(7) -0.0057(6) 0.0048(6) -0.0011(6)
C4 0.0194(7) 0.0216(7) 0.0255(7) -0.0033(6) 0.0062(6) -0.0012(6)
C5 0.0202(7) 0.0370(9) 0.0189(7) -0.0071(6) -0.0004(6) 0.0046(6)
C6 0.0168(6) 0.0223(7) 0.0189(7) -0.0002(5) 0.0044(5) 0.0011(5)
C7 0.0194(7) 0.0188(7) 0.0203(7) 0.0004(5) 0.0039(5) -0.0002(5)
C8 0.0250(7) 0.0240(8) 0.0218(7) -0.0038(6) 0.0065(6) -0.0024(6)
C9 0.0285(8) 0.0237(8) 0.0324(8) -0.0053(6) 0.0113(7) 0.0025(6)
C10 0.0293(8) 0.0279(9) 0.0332(9) 0.0024(7) 0.0056(7) 0.0100(7)
C11 0.0257(8) 0.0296(8) 0.0215(7) 0.0015(6) 0.0028(6) 0.0065(6)
C12 0.0164(6) 0.0235(7) 0.0181(7) -0.0008(5) 0.0034(5) 0.0014(5)
C13 0.0230(7) 0.0238(8) 0.0231(7) 0.0035(6) 0.0042(6) -0.0028(6)
C14 0.0252(7) 0.0231(8) 0.0254(8) -0.0008(6) 0.0024(6) -0.0052(6)
C15 0.0218(7) 0.0260(8) 0.0206(7) -0.0010(6) 0.0032(6) 0.0008(6)
C16 0.0375(9) 0.0244(8) 0.0209(8) 0.0039(6) 0.0038(7) -0.0024(7)
C17 0.0324(8) 0.0195(8) 0.0239(8) -0.0010(6) 0.0038(6) -0.0032(6)
C18 0.0353(9) 0.0311(9) 0.0214(8) -0.0020(6) 0.0006(7) -0.0007(7)

loop_
_atom_type_symbol
_atom_type_description
_atom_type_scat_dispersion_real
_atom_type_scat_dispersion_imag
_atom_type_scat_source
C C 0.0181 0.0091 'International Tables Vol C Tables 4.2.6.8 and 6.1.1.4'
H H 0.0000 0.0000 'International Tables Vol C Tables 4.2.6.8 and 6.1.1.4'
N N 0.0311 0.0180 'International Tables Vol C Tables 4.2.6.8 and 6.1.1.4'
O O 0.0492 0.0322 'International Tables Vol C Tables 4.2.6.8 and 6.1.1.4'
S S 0.3331 0.5567 'International Tables Vol C Tables 4.2.6.8 and 6.1.1.4'
Cl Cl 0.3639 0.7018 'International Tables Vol C Tables 4.2.6.8 and 6.1.1.4'

loop_
_geom_angle_atom_site_label_1
_geom_angle_atom_site_label_2
_geom_angle_atom_site_label_3
_geom_angle
_geom_angle_site_symmetry_1
_geom_angle_site_symmetry_3
_geom_angle_publ_flag
O2 S1 O3 120.11(7) . . ?
O2 S1 N1 107.86(6) . . ?
O3 S1 N1 104.26(6) . . ?
O2 S1 C12 109.35(7) . . ?
O3 S1 C12 108.81(7) . . ?
N1 S1 C12 105.40(6) . . ?
C1 N1 C4 113.45(11) . . ?
C1 N1 S1 122.19(10) . . ?
C4 N1 S1 120.52(10) . . ?
O1 C1 N1 124.92(13) . . ?
O1 C1 C2 127.69(13) . . ?
N1 C1 C2 107.39(12) . . ?
C6 C2 C1 116.48(12) . . ?
C6 C2 C3 125.11(12) . . ?
C1 C2 C3 106.04(12) . . ?
C6 C2 C5 124.06(13) . . ?
C1 C2 C5 113.02(12) . . ?
C3 C2 C5 59.04(10) . . ?
C5 C3 C4 118.26(13) . . ?
C5 C3 C2 60.56(10) . . ?
C4 C3 C2 108.47(12) . . ?
C5 C3 H3 118.5 . . ?
C4 C3 H3 118.5 . . ?
C2 C3 H3 118.5 . . ?
N1 C4 C3 102.98(12) . . ?
N1 C4 H4A 111.2 . . ?
C3 C4 H4A 111.2 . . ?
N1 C4 H4B 111.2 . . ?
C3 C4 H4B 111.2 . . ?
H4A C4 H4B 109.1 . . ?
C3 C5 C2 60.39(10) . . ?
C3 C5 H5A 117.7 . . ?
C2 C5 H5A 117.7 . . ?
C3 C5 H5B 117.7 . . ?
C2 C5 H5B 117.7 . . ?
H5A C5 H5B 114.9 . . ?
C11 C6 C7 117.55(13) . . ?
C11 C6 C2 122.04(13) . . ?
C7 C6 C2 120.40(13) . . ?
C8 C7 C6 122.47(14) . . ?
C8 C7 Cl1 119.09(12) . . ?
C6 C7 Cl1 118.44(11) . . ?
C7 C8 C9 118.73(14) . . ?
C7 C8 H8 120.6 . . ?
C9 C8 H8 120.6 . . ?
C10 C9 C8 120.12(15) . . ?
C10 C9 H9 119.9 . . ?
C8 C9 H9 119.9 . . ?
C9 C10 C11 120.22(15) . . ?
C9 C10 H10 119.9 . . ?
C11 C10 H10 119.9 . . ?
C6 C11 C10 120.91(15) . . ?
C6 C11 H11 119.5 . . ?
C10 C11 H11 119.5 . . ?
C17 C12 C13 120.69(14) . . ?
C17 C12 S1 118.99(12) . . ?
C13 C12 S1 120.31(12) . . ?
C14 C13 C12 119.09(14) . . ?
C14 C13 H13 120.5 . . ?
C12 C13 H13 120.5 . . ?
C13 C14 C15 121.38(15) . . ?
C13 C14 H14 119.3 . . ?
C15 C14 H14 119.3 . . ?
C16 C15 C14 118.34(14) . . ?
C16 C15 C18 121.12(14) . . ?
C14 C15 C18 120.53(14) . . ?
C17 C16 C15 121.38(15) . . ?
C17 C16 H16 119.3 . . ?
C15 C16 H16 119.3 . . ?
C16 C17 C12 119.12(15) . . ?
C16 C17 H17 120.4 . . ?
C12 C17 H17 120.4 . . ?
C15 C18 H18A 109.5 . . ?
C15 C18 H18B 109.5 . . ?
H18A C18 H18B 109.5 . . ?
C15 C18 H18C 109.5 . . ?
H18A C18 H18C 109.5 . . ?
H18B C18 H18C 109.5 . . ?

loop_
_geom_bond_atom_site_label_1
_geom_bond_atom_site_label_2
_geom_bond_distance
_geom_bond_site_symmetry_2
_geom_bond_publ_flag
Cl1 C7 1.7484(15) . ?
S1 O2 1.4262(11) . ?
S1 O3 1.4327(12) . ?
S1 N1 1.6638(12) . ?
S1 C12 1.7557(15) . ?
O1 C1 1.2075(18) . ?
N1 C1 1.4047(19) . ?
N1 C4 1.4795(19) . ?
C1 C2 1.4980(19) . ?
C2 C6 1.4884(19) . ?
C2 C3 1.515(2) . ?
C2 C5 1.518(2) . ?
C3 C5 1.495(2) . ?
C3 C4 1.512(2) . ?
C3 H3 1.0000 . ?
C4 H4A 0.9900 . ?
C4 H4B 0.9900 . ?
C5 H5A 0.9900 . ?
C5 H5B 0.9900 . ?
C6 C11 1.387(2) . ?
C6 C7 1.394(2) . ?
C7 C8 1.386(2) . ?
C8 C9 1.387(2) . ?
C8 H8 0.9500 . ?
C9 C10 1.383(2) . ?
C9 H9 0.9500 . ?
C10 C11 1.393(2) . ?
C10 H10 0.9500 . ?
C11 H11 0.9500 . ?
C12 C17 1.391(2) . ?
C12 C13 1.392(2) . ?
C13 C14 1.383(2) . ?
C13 H13 0.9500 . ?
C14 C15 1.397(2) . ?
C14 H14 0.9500 . ?
C15 C16 1.390(2) . ?
C15 C18 1.508(2) . ?
C16 C17 1.387(2) . ?
C16 H16 0.9500 . ?
C17 H17 0.9500 . ?
C18 H18A 0.9800 . ?
C18 H18B 0.9800 . ?
C18 H18C 0.9800 . ?

loop_
_geom_torsion_atom_site_label_1
_geom_torsion_atom_site_label_2
_geom_torsion_atom_site_label_3
_geom_torsion_atom_site_label_4
_geom_torsion
_geom_torsion_site_symmetry_1
_geom_torsion_site_symmetry_2
_geom_torsion_site_symmetry_3
_geom_torsion_site_symmetry_4
_geom_torsion_publ_flag
O2 S1 N1 C1 -52.82(13) . . . . ?
O3 S1 N1 C1 178.45(11) . . . . ?
C12 S1 N1 C1 63.92(12) . . . . ?
O2 S1 N1 C4 150.69(11) . . . . ?
O3 S1 N1 C4 21.96(13) . . . . ?
C12 S1 N1 C4 -92.57(12) . . . . ?
C4 N1 C1 O1 169.08(14) . . . . ?
S1 N1 C1 O1 11.1(2) . . . . ?
C4 N1 C1 C2 -10.83(16) . . . . ?
S1 N1 C1 C2 -168.83(9) . . . . ?
O1 C1 C2 C6 -32.4(2) . . . . ?
N1 C1 C2 C6 147.47(12) . . . . ?
O1 C1 C2 C3 -176.71(14) . . . . ?
N1 C1 C2 C3 3.20(15) . . . . ?
O1 C1 C2 C5 120.63(17) . . . . ?
N1 C1 C2 C5 -59.46(16) . . . . ?
C6 C2 C3 C5 112.13(16) . . . . ?
C1 C2 C3 C5 -107.58(13) . . . . ?
C6 C2 C3 C4 -135.24(14) . . . . ?
C1 C2 C3 C4 5.06(16) . . . . ?
C5 C2 C3 C4 112.63(14) . . . . ?
C1 N1 C4 C3 13.57(16) . . . . ?
S1 N1 C4 C3 171.98(10) . . . . ?
C5 C3 C4 N1 55.10(17) . . . . ?
C2 C3 C4 N1 -10.77(15) . . . . ?
C4 C3 C5 C2 -96.29(14) . . . . ?
C6 C2 C5 C3 -113.83(16) . . . . ?
C1 C2 C5 C3 95.47(13) . . . . ?
C1 C2 C6 C11 117.37(16) . . . . ?
C3 C2 C6 C11 -105.94(18) . . . . ?
C5 C2 C6 C11 -32.4(2) . . . . ?
C1 C2 C6 C7 -61.58(18) . . . . ?
C3 C2 C6 C7 75.11(19) . . . . ?
C5 C2 C6 C7 148.63(15) . . . . ?
C11 C6 C7 C8 -0.8(2) . . . . ?
C2 C6 C7 C8 178.15(14) . . . . ?
C11 C6 C7 Cl1 178.37(12) . . . . ?
C2 C6 C7 Cl1 -2.64(19) . . . . ?
C6 C7 C8 C9 1.2(2) . . . . ?
Cl1 C7 C8 C9 -178.04(12) . . . . ?
C7 C8 C9 C10 -0.3(2) . . . . ?
C8 C9 C10 C11 -0.8(3) . . . . ?
C7 C6 C11 C10 -0.3(2) . . . . ?
C2 C6 C11 C10 -179.30(15) . . . . ?
C9 C10 C11 C6 1.1(3) . . . . ?
O2 S1 C12 C17 -151.60(12) . . . . ?
O3 S1 C12 C17 -18.65(14) . . . . ?
N1 S1 C12 C17 92.68(13) . . . . ?
O2 S1 C12 C13 29.44(14) . . . . ?
O3 S1 C12 C13 162.39(12) . . . . ?
N1 S1 C12 C13 -86.28(13) . . . . ?
C17 C12 C13 C14 -0.3(2) . . . . ?
S1 C12 C13 C14 178.62(12) . . . . ?
C12 C13 C14 C15 1.0(2) . . . . ?
C13 C14 C15 C16 -0.7(2) . . . . ?
C13 C14 C15 C18 178.06(15) . . . . ?
C14 C15 C16 C17 -0.3(3) . . . . ?
C18 C15 C16 C17 -179.02(16) . . . . ?
C15 C16 C17 C12 0.9(3) . . . . ?
C13 C12 C17 C16 -0.6(2) . . . . ?
S1 C12 C17 C16 -179.57(13) . . . . ?
